data_7022952
loop_
_publ_author_name
'Li, L\"uying'
'Du, Kejie'
'Wang, Yi'
'Jia, Haina'
'Hou, Xiaojuan'
'Chao, Hui'
'Ji, Liangnian'

_publ_section_title
;
 Self-activating nuclease and anticancer activities of copper(II)
 complexes with aryl-modified 2,6-di(thiazol-2-yl)pyridine.
;
_journal_issue 32
_journal_name_full 'Dalton transactions (Cambridge, England : 2003)'
_journal_page_first 11576
_journal_page_last 11588
_journal_paper_doi 10.1039/c3dt50395j
_journal_volume 42
_journal_year 2013
_chemical_formula_sum 'C25 H15 Cl2 Cu N3 O S2'
_chemical_formula_weight 571.96
_chemical_name_systematic
;
?
;
_space_group_IT_number 19
_symmetry_cell_setting orthorhombic
_symmetry_space_group_name_Hall 'P 2ac 2ab'
_symmetry_space_group_name_H-M 'P 21 21 21'
_atom_sites_solution_hydrogens geom
_atom_sites_solution_primary direct
_atom_sites_solution_secondary difmap
_audit_creation_method SHELXL-97
_cell_angle_alpha 90.00
_cell_angle_beta 90.00
_cell_angle_gamma 90.00
_cell_formula_units_Z 4
_cell_length_a 10.241(3)
_cell_length_b 10.290(3)
_cell_length_c 23.602(6)
_cell_measurement_reflns_used 4749
_cell_measurement_temperature 293(2)
_cell_measurement_theta_max 22.2455
_cell_measurement_theta_min 2.159
_cell_volume 2487.2(12)
_computing_cell_refinement 'SAINT+ Ver. 6.22, Bruker AXS Inc., 2001.'
_computing_data_collection 'SMART Bruker AXS Inc., 1998.'
_computing_data_reduction 'SAINT+ Ver. 6.22, Bruker AXS Inc., 2001.'
_computing_molecular_graphics 'SHELXTL Ver. 6.12, (Sheldrick, 2000)'
_computing_publication_material 'SHELXTL Ver. 6.12, (Sheldrick, 2000)'
_computing_structure_refinement 'SHELXTL Ver. 6.12, (Sheldrick, 2000)'
_computing_structure_solution 'SHELXTL Ver. 6.12, (Sheldrick, 2000)'
_diffrn_ambient_temperature 293(2)
_diffrn_measured_fraction_theta_full 0.999
_diffrn_measured_fraction_theta_max 0.999
_diffrn_measurement_device_type 'Bruker Apex CCd'
_diffrn_measurement_method '\w scan'
_diffrn_radiation_monochromator graphite
_diffrn_radiation_source 'fine-focus sealed tube'
_diffrn_radiation_type MoK\a
_diffrn_radiation_wavelength 0.71073
_diffrn_reflns_av_R_equivalents 0.0372
_diffrn_reflns_av_sigmaI/netI 0.0439
_diffrn_reflns_limit_h_max 12
_diffrn_reflns_limit_h_min -12
_diffrn_reflns_limit_k_max 12
_diffrn_reflns_limit_k_min -12
_diffrn_reflns_limit_l_max 29
_diffrn_reflns_limit_l_min -29
_diffrn_reflns_number 19344
_diffrn_reflns_theta_full 25.99
_diffrn_reflns_theta_max 25.99
_diffrn_reflns_theta_min 1.73
_exptl_absorpt_coefficient_mu 1.285
_exptl_absorpt_correction_T_max 0.7832
_exptl_absorpt_correction_T_min 0.7395
_exptl_absorpt_correction_type multi-scan
_exptl_absorpt_process_details SADABS
_exptl_crystal_colour Green
_exptl_crystal_density_diffrn 1.527
_exptl_crystal_density_method 'not measured'
_exptl_crystal_description Block
_exptl_crystal_F_000 1156
_exptl_crystal_size_max 0.25
_exptl_crystal_size_mid 0.22
_exptl_crystal_size_min 0.20
_refine_diff_density_max 0.714
_refine_diff_density_min -0.255
_refine_diff_density_rms 0.093
_refine_ls_abs_structure_details 'Flack (1983), 2104 Friedel pairs'
_refine_ls_abs_structure_Flack -0.022(19)
_refine_ls_extinction_method none
_refine_ls_goodness_of_fit_ref 1.001
_refine_ls_hydrogen_treatment constr
_refine_ls_matrix_type full
_refine_ls_number_parameters 314
_refine_ls_number_reflns 4883
_refine_ls_number_restraints 0
_refine_ls_restrained_S_all 1.001
_refine_ls_R_factor_all 0.0609
_refine_ls_R_factor_gt 0.0496
_refine_ls_shift/su_max 0.000
_refine_ls_shift/su_mean 0.000
_refine_ls_structure_factor_coef Fsqd
_refine_ls_weighting_details 'calc w=1/[\s^2^(Fo^2^)+(0.1030P)^2^+0.0000P] where P=(Fo^2^+2Fc^2^)/3'
_refine_ls_weighting_scheme calc
_refine_ls_wR_factor_gt 0.1383
_refine_ls_wR_factor_ref 0.1477
_reflns_number_gt 4100
_reflns_number_total 4883
_reflns_threshold_expression >2sigma(I)
_cod_data_source_file c3dt50395j.txt
_cod_data_source_block Cu(adtp)Cl2
_cod_depositor_comments
;
The following automatic conversions were performed:

'_symmetry_cell_setting' value 'Orthorhombic' changed to
'orthorhombic' according to
/home/saulius/struct/CIF-dictionaries/cif_core.dic dictionary named
'cif_core.dic' version 2.4.2 from 2011-04-26.

Automatic conversion script
Id: cif_fix_values 1891 2012-01-12 08:04:46Z andrius 
;
_cod_original_cell_volume 2487.3(11)
_cod_original_sg_symbol_H-M P212121
_cod_database_code 7022952

loop_
_symmetry_equiv_pos_as_xyz
'x, y, z'
'-x+1/2, -y, z+1/2'
'-x, y+1/2, -z+1/2'
'x+1/2, -y+1/2, -z'

loop_
_atom_site_label
_atom_site_type_symbol
_atom_site_fract_x
_atom_site_fract_y
_atom_site_fract_z
_atom_site_U_iso_or_equiv
_atom_site_adp_type
_atom_site_occupancy
_atom_site_symmetry_multiplicity
_atom_site_calc_flag
_atom_site_refinement_flags
Cu1 Cu 0.19644(6) 0.51479(6) 0.10180(2) 0.05004(19) Uani 1 1 d .
Cl1 Cl 0.11187(17) 0.42591(16) 0.02434(6) 0.0770(5) Uani 1 1 d .
Cl2 Cl 0.02904(13) 0.67553(13) 0.13375(6) 0.0575(3) Uani 1 1 d .
S1 S 0.13085(16) 0.29819(15) 0.26217(7) 0.0747(4) Uani 1 1 d .
S2 S 0.49970(14) 0.81921(15) 0.07570(6) 0.0616(4) Uani 1 1 d .
N1 N 0.1377(5) 0.3779(4) 0.16070(19) 0.0597(11) Uani 1 1 d .
N2 N 0.3134(4) 0.5566(4) 0.16689(15) 0.0439(8) Uani 1 1 d .
N3 N 0.3217(4) 0.6476(4) 0.06640(16) 0.0515(9) Uani 1 1 d .
C1 C 0.0474(6) 0.2830(6) 0.1620(3) 0.0701(16) Uani 1 1 d .
H1A H 0.0001 0.2567 0.1288 0.084 Uiso 1 1 d R
C2 C 0.0303(7) 0.2290(7) 0.2126(3) 0.086(2) Uani 1 1 d .
H2A H -0.0302 0.1596 0.2197 0.103 Uiso 1 1 d R
C3 C 0.1917(5) 0.3958(4) 0.2112(2) 0.0504(11) Uani 1 1 d .
C4 C 0.2895(4) 0.4982(4) 0.21596(18) 0.0447(10) Uani 1 1 d .
C5 C 0.3512(5) 0.5399(4) 0.26585(19) 0.0459(10) Uani 1 1 d .
H5A H 0.3323 0.4983 0.3013 0.055 Uiso 1 1 d R
C6 C 0.4382(4) 0.6450(4) 0.26311(19) 0.0448(10) Uani 1 1 d .
C7 C 0.4636(4) 0.7001(5) 0.20943(18) 0.0450(10) Uani 1 1 d .
H7A H 0.5273 0.7678 0.2050 0.054 Uiso 1 1 d R
C8 C 0.3960(4) 0.6539(5) 0.16254(18) 0.0436(10) Uani 1 1 d .
C9 C 0.4026(4) 0.7007(5) 0.1042(2) 0.0472(10) Uani 1 1 d .
C10 C 0.4325(6) 0.7939(7) 0.0111(2) 0.0719(17) Uani 1 1 d .
H10A H 0.4540 0.8421 -0.0225 0.086 Uiso 1 1 d R
C11 C 0.3383(5) 0.6964(6) 0.0148(2) 0.0644(15) Uani 1 1 d .
H11A H 0.2917 0.6651 -0.0177 0.077 Uiso 1 1 d R
C12 C 0.4945(4) 0.6949(4) 0.31681(18) 0.0446(10) Uani 1 1 d .
C13 C 0.6014(5) 0.6282(5) 0.34119(19) 0.0492(11) Uani 1 1 d .
C14 C 0.6687(5) 0.5282(5) 0.3146(2) 0.0583(13) Uani 1 1 d .
H14A H 0.6454 0.5037 0.2767 0.070 Uiso 1 1 d R
C15 C 0.7676(6) 0.4604(6) 0.3415(3) 0.0708(17) Uani 1 1 d .
H15A H 0.8124 0.3910 0.3225 0.085 Uiso 1 1 d R
C16 C 0.8039(6) 0.4964(6) 0.3973(3) 0.0760(17) Uani 1 1 d .
H16A H 0.8717 0.4476 0.4157 0.091 Uiso 1 1 d R
C17 C 0.7469(6) 0.5941(7) 0.4246(3) 0.0747(17) Uani 1 1 d .
H17A H 0.7756 0.6158 0.4622 0.090 Uiso 1 1 d R
C18 C 0.6406(5) 0.6682(5) 0.3979(2) 0.0550(12) Uani 1 1 d .
C19 C 0.5798(6) 0.7692(6) 0.4246(2) 0.0607(14) Uani 1 1 d .
H19A H 0.6099 0.7951 0.4614 0.073 Uiso 1 1 d R
C20 C 0.4740(5) 0.8349(5) 0.4004(2) 0.0560(12) Uani 1 1 d .
C21 C 0.4033(7) 0.9410(6) 0.4286(2) 0.0719(17) Uani 1 1 d .
H21A H 0.4345 0.9709 0.4647 0.086 Uiso 1 1 d R
C22 C 0.3036(7) 0.9985(6) 0.4048(3) 0.082(2) Uani 1 1 d .
H22A H 0.2609 1.0677 0.4248 0.099 Uiso 1 1 d R
C23 C 0.2566(6) 0.9584(6) 0.3521(3) 0.0746(18) Uani 1 1 d .
H23A H 0.1800 0.9982 0.3363 0.089 Uiso 1 1 d R
C24 C 0.3184(5) 0.8615(5) 0.3234(2) 0.0605(13) Uani 1 1 d .
H24A H 0.2874 0.8374 0.2865 0.073 Uiso 1 1 d R
C25 C 0.4294(5) 0.7970(5) 0.34520(19) 0.0491(11) Uani 1 1 d .
O4W O 0.1976(10) 0.4069(9) 0.3775(4) 0.074(2) Uiso 0.45 1 d P
O3W O 0.1652(15) 0.5329(15) 0.3967(6) 0.072(4) Uiso 0.27 1 d P
O2W O 0.262(3) 0.511(3) 0.4008(12) 0.060(7) Uiso 0.13 1 d P
O1W O 0.180(3) 0.629(3) 0.4214(12) 0.075(7) Uiso 0.15 1 d P

loop_
_atom_site_aniso_label
_atom_site_aniso_U_11
_atom_site_aniso_U_22
_atom_site_aniso_U_33
_atom_site_aniso_U_23
_atom_site_aniso_U_13
_atom_site_aniso_U_12
Cu1 0.0553(3) 0.0528(3) 0.0420(3) -0.0045(3) -0.0055(3) -0.0003(3)
Cl1 0.0963(11) 0.0744(9) 0.0603(8) -0.0208(7) -0.0256(8) 0.0092(9)
Cl2 0.0589(7) 0.0559(7) 0.0576(7) -0.0063(6) 0.0057(6) 0.0017(6)
S1 0.0787(10) 0.0650(9) 0.0805(10) 0.0198(8) 0.0054(8) -0.0202(8)
S2 0.0630(8) 0.0714(9) 0.0504(7) 0.0135(6) 0.0049(6) -0.0101(7)
N1 0.065(3) 0.050(2) 0.065(3) -0.004(2) -0.001(2) -0.005(2)
N2 0.049(2) 0.046(2) 0.0365(18) -0.0010(15) 0.0007(17) -0.0061(17)
N3 0.052(2) 0.061(2) 0.041(2) 0.0019(18) -0.0005(18) 0.002(2)
C1 0.067(4) 0.060(3) 0.083(4) -0.009(3) 0.002(3) -0.010(3)
C2 0.079(4) 0.068(4) 0.111(6) 0.011(4) -0.004(4) -0.021(3)
C3 0.056(3) 0.043(2) 0.052(3) -0.001(2) 0.005(2) 0.001(2)
C4 0.049(2) 0.042(2) 0.043(2) 0.0010(19) -0.0056(18) 0.002(2)
C5 0.058(3) 0.041(2) 0.039(2) 0.0075(18) 0.004(2) -0.0017(19)
C6 0.045(2) 0.047(2) 0.043(2) 0.001(2) 0.0004(19) 0.0041(19)
C7 0.045(2) 0.051(3) 0.039(2) 0.007(2) 0.0002(18) -0.006(2)
C8 0.041(2) 0.051(3) 0.039(2) 0.0019(19) 0.0060(19) 0.003(2)
C9 0.050(2) 0.051(2) 0.041(2) -0.001(2) 0.002(2) 0.004(2)
C10 0.075(4) 0.104(5) 0.036(2) 0.021(3) 0.005(3) 0.000(4)
C11 0.069(3) 0.088(4) 0.036(2) 0.002(3) -0.001(2) 0.003(3)
C12 0.052(3) 0.044(2) 0.038(2) 0.0019(19) -0.001(2) -0.004(2)
C13 0.055(3) 0.046(3) 0.047(2) 0.003(2) -0.001(2) -0.003(2)
C14 0.053(3) 0.057(3) 0.065(3) 0.001(2) -0.008(2) 0.001(2)
C15 0.065(4) 0.053(3) 0.095(5) 0.010(3) -0.008(3) 0.008(2)
C16 0.065(3) 0.075(4) 0.088(4) 0.019(4) -0.022(3) -0.005(3)
C17 0.084(4) 0.080(4) 0.061(3) 0.012(3) -0.021(3) -0.018(3)
C18 0.061(3) 0.061(3) 0.042(2) 0.008(2) -0.008(2) -0.010(2)
C19 0.076(4) 0.070(3) 0.035(2) -0.001(2) 0.002(2) -0.021(3)
C20 0.066(3) 0.060(3) 0.042(2) -0.004(2) 0.011(2) -0.017(2)
C21 0.092(5) 0.068(4) 0.056(3) -0.018(3) 0.025(3) -0.021(3)
C22 0.078(4) 0.072(4) 0.097(5) -0.022(4) 0.037(4) 0.003(4)
C23 0.071(4) 0.065(4) 0.088(5) -0.004(3) 0.014(3) 0.006(3)
C24 0.068(3) 0.049(3) 0.064(3) 0.005(2) 0.010(3) 0.005(3)
C25 0.055(3) 0.047(3) 0.046(2) 0.003(2) 0.005(2) -0.009(2)

loop_
_atom_type_symbol
_atom_type_description
_atom_type_scat_dispersion_real
_atom_type_scat_dispersion_imag
_atom_type_scat_source
C C 0.0033 0.0016 'International Tables Vol C Tables 4.2.6.8 and 6.1.1.4'
H H 0.0000 0.0000 'International Tables Vol C Tables 4.2.6.8 and 6.1.1.4'
N N 0.0061 0.0033 'International Tables Vol C Tables 4.2.6.8 and 6.1.1.4'
O O 0.0106 0.0060 'International Tables Vol C Tables 4.2.6.8 and 6.1.1.4'
S S 0.1246 0.1234 'International Tables Vol C Tables 4.2.6.8 and 6.1.1.4'
Cl Cl 0.1484 0.1585 'International Tables Vol C Tables 4.2.6.8 and 6.1.1.4'
Cu Cu 0.3201 1.2651 'International Tables Vol C Tables 4.2.6.8 and 6.1.1.4'

loop_
_geom_angle_atom_site_label_1
_geom_angle_atom_site_label_2
_geom_angle_atom_site_label_3
_geom_angle
N2 Cu1 N3 78.14(15)
N2 Cu1 N1 78.71(16)
N3 Cu1 N1 155.36(17)
N2 Cu1 Cl1 163.18(12)
N3 Cu1 Cl1 100.53(12)
N1 Cu1 Cl1 99.17(13)
N2 Cu1 Cl2 92.11(12)
N3 Cu1 Cl2 96.38(12)
N1 Cu1 Cl2 92.78(13)
Cl1 Cu1 Cl2 104.69(6)
C3 S1 C2 89.0(3)
C10 S2 C9 90.4(3)
C1 N1 C3 111.5(5)
C1 N1 Cu1 135.2(4)
C3 N1 Cu1 112.8(3)
C8 N2 C4 122.1(4)
C8 N2 Cu1 119.4(3)
C4 N2 Cu1 117.6(3)
C9 N3 C11 112.2(4)
C9 N3 Cu1 112.9(3)
C11 N3 Cu1 134.9(4)
C2 C1 N1 114.5(6)
C2 C1 H1A 123.3
N1 C1 H1A 122.1
C1 C2 S1 111.2(5)
C1 C2 H2A 123.6
S1 C2 H2A 125.3
N1 C3 C4 117.1(4)
N1 C3 S1 113.8(4)
C4 C3 S1 129.0(4)
N2 C4 C5 120.7(4)
N2 C4 C3 112.7(4)
C5 C4 C3 126.5(4)
C4 C5 C6 118.9(4)
C4 C5 H5A 120.3
C6 C5 H5A 120.8
C5 C6 C7 117.9(4)
C5 C6 C12 118.3(4)
C7 C6 C12 123.8(4)
C8 C7 C6 119.1(4)
C8 C7 H7A 120.0
C6 C7 H7A 120.9
N2 C8 C7 121.2(4)
N2 C8 C9 110.7(4)
C7 C8 C9 128.0(4)
N3 C9 C8 117.8(4)
N3 C9 S2 113.0(3)
C8 C9 S2 129.2(4)
C11 C10 S2 109.6(4)
C11 C10 H10A 125.6
S2 C10 H10A 124.8
N3 C11 C10 114.8(5)
N3 C11 H11A 122.8
C10 C11 H11A 122.3
C13 C12 C25 122.2(4)
C13 C12 C6 118.7(4)
C25 C12 C6 118.6(4)
C14 C13 C12 124.1(4)
C14 C13 C18 119.2(5)
C12 C13 C18 116.7(4)
C13 C14 C15 122.0(5)
C13 C14 H14A 119.5
C15 C14 H14A 118.5
C14 C15 C16 119.1(6)
C14 C15 H15A 120.7
C16 C15 H15A 120.2
C17 C16 C15 122.2(6)
C17 C16 H16A 119.5
C15 C16 H16A 118.3
C16 C17 C18 120.6(6)
C16 C17 H17A 119.3
C18 C17 H17A 120.2
C19 C18 C17 122.2(5)
C19 C18 C13 120.9(5)
C17 C18 C13 116.9(5)
C18 C19 C20 122.2(5)
C18 C19 H19A 118.9
C20 C19 H19A 118.9
C25 C20 C19 119.0(5)
C25 C20 C21 117.1(5)
C19 C20 C21 123.8(5)
C22 C21 C20 121.8(6)
C22 C21 H21A 119.7
C20 C21 H21A 118.4
C21 C22 C23 121.2(6)
C21 C22 H22A 118.7
C23 C22 H22A 120.0
C24 C23 C22 120.0(6)
C24 C23 H23A 119.9
C22 C23 H23A 120.1
C23 C24 C25 122.5(6)
C23 C24 H24A 119.1
C25 C24 H24A 118.3
C20 C25 C12 118.8(5)
C20 C25 C24 117.3(5)
C12 C25 C24 123.8(5)
O2W O4W O3W 42.9(13)
O2W O3W O4W 66(2)
O2W O3W O1W 91(3)
O4W O3W O1W 156(2)
O3W O2W O4W 71(2)
O3W O2W O1W 48.2(19)
O4W O2W O1W 118(2)
O3W O1W O2W 40.9(16)

loop_
_geom_bond_atom_site_label_1
_geom_bond_atom_site_label_2
_geom_bond_distance
Cu1 N2 1.995(4)
Cu1 N3 2.052(4)
Cu1 N1 2.068(4)
Cu1 Cl1 2.2203(15)
Cu1 Cl2 2.4988(14)
S1 C3 1.686(5)
S1 C2 1.713(7)
S2 C10 1.694(6)
S2 C9 1.711(5)
N1 C1 1.346(7)
N1 C3 1.327(7)
N2 C8 1.314(6)
N2 C4 1.328(6)
N3 C9 1.334(6)
N3 C11 1.328(6)
C1 C2 1.328(10)
C1 H1A 0.9600
C2 H2A 0.9599
C3 C4 1.459(6)
C4 C5 1.404(6)
C5 C6 1.402(6)
C5 H5A 0.9599
C6 C7 1.412(6)
C6 C12 1.484(6)
C7 C8 1.389(6)
C7 H7A 0.9600
C8 C9 1.461(6)
C10 C11 1.394(8)
C10 H10A 0.9602
C11 H11A 0.9599
C12 C13 1.415(7)
C12 C25 1.414(7)
C13 C14 1.388(7)
C13 C18 1.456(7)
C14 C15 1.383(7)
C14 H14A 0.9600
C15 C16 1.418(9)
C15 H15A 0.9600
C16 C17 1.330(9)
C16 H16A 0.9600
C17 C18 1.472(8)
C17 H17A 0.9603
C18 C19 1.366(8)
C19 C20 1.398(8)
C19 H19A 0.9599
C20 C25 1.435(7)
C20 C21 1.469(8)
C21 C22 1.307(9)
C21 H21A 0.9600
C22 C23 1.396(9)
C22 H22A 0.9600
C23 C24 1.361(8)
C23 H23A 0.9600
C24 C25 1.413(7)
C24 H24A 0.9598
O4W O2W 1.37(3)
O4W O3W 1.412(17)
O3W O2W 1.02(3)
O3W O1W 1.16(3)
O2W O1W 1.56(4)
